data_4312624
loop_
_publ_author_name
'Kulbinder K. Banger'
'Michael H.-C. Jin'
'Jerry D. Harris'
'Philip E. Fanwick'
'Aloysius F. Hepp'

_publ_section_title
;
 A New Facile Route for the Preparation of Single-Source Precursors for
 Bulk, Thin-Film, and Nanocrystallite I-III-VI Semiconductors
;
_journal_name_full 'Inorganic Chemistry'
_journal_page_first 7713
_journal_page_last 7715
_journal_paper_doi 10.1021/ic034802h
_journal_volume 42
_journal_year 2003
_chemical_formula_sum 'C40 H42 Ag In P2 S4'
_chemical_formula_weight 935.61
_chemical_name_systematic
; 
 ? 
;
_space_group_IT_number 13
_symmetry_cell_setting monoclinic
_symmetry_space_group_name_Hall '-P 2yc'
_symmetry_space_group_name_H-M 'P 1 2/c 1'
_atom_sites_solution_hydrogens geom
_atom_sites_solution_primary direct
_atom_sites_solution_secondary difmap
_audit_creation_method SHELXL-97
_cell_angle_alpha 90.00
_cell_angle_beta 108.412(2)
_cell_angle_gamma 90.00
_cell_formula_units_Z 4
_cell_length_a 15.6671(4)
_cell_length_b 12.6092(4)
_cell_length_c 21.6432(8)
_cell_measurement_temperature 150(2)
_cell_volume 4056.7(2)
_computing_structure_refinement 'SHELXL-97 (Sheldrick, 1997)'
_computing_structure_solution 'SHELXS-97 (Sheldrick, 1990)'
_diffrn_ambient_temperature 150(2)
_diffrn_measured_fraction_theta_full 0.993
_diffrn_measured_fraction_theta_max 0.993
_diffrn_radiation_monochromator graphite
_diffrn_radiation_source 'fine-focus sealed tube'
_diffrn_radiation_type MoK\a
_diffrn_radiation_wavelength 0.71073
_diffrn_reflns_av_R_equivalents 0.0000
_diffrn_reflns_av_sigmaI/netI 0.0892
_diffrn_reflns_limit_h_max 20
_diffrn_reflns_limit_h_min 0
_diffrn_reflns_limit_k_max 16
_diffrn_reflns_limit_k_min 0
_diffrn_reflns_limit_l_max 27
_diffrn_reflns_limit_l_min -28
_diffrn_reflns_number 9646
_diffrn_reflns_theta_full 27.89
_diffrn_reflns_theta_max 27.89
_diffrn_reflns_theta_min 2.12
_exptl_absorpt_coefficient_mu 1.363
_exptl_crystal_density_diffrn 1.532
_exptl_crystal_density_method 'not measured'
_exptl_crystal_F_000 1888
_refine_diff_density_max 1.033
_refine_diff_density_min -0.968
_refine_diff_density_rms 0.115
_refine_ls_extinction_method none
_refine_ls_goodness_of_fit_ref 0.857
_refine_ls_hydrogen_treatment mixed
_refine_ls_matrix_type full
_refine_ls_number_parameters 439
_refine_ls_number_reflns 9646
_refine_ls_number_restraints 0
_refine_ls_restrained_S_all 0.857
_refine_ls_R_factor_all 0.0934
_refine_ls_R_factor_gt 0.0389
_refine_ls_shift/su_max 0.003
_refine_ls_shift/su_mean 0.000
_refine_ls_structure_factor_coef Fsqd
_refine_ls_weighting_details 'calc w=1/[\s^2^(Fo^2^)+(0.0299P)^2^+0.0000P] where P=(Fo^2^+2Fc^2^)/3'
_refine_ls_weighting_scheme calc
_refine_ls_wR_factor_gt 0.0759
_refine_ls_wR_factor_ref 0.0887
_reflns_number_gt 5328
_reflns_number_total 9646
_reflns_threshold_expression >2sigma(I)
_cod_data_source_file ic034802hsi20030710_073732.cif
_cod_data_source_block xl
_cod_database_code 4312624

loop_
_publ_contact_author_name
_publ_contact_author_address
_publ_contact_author_email
_publ_contact_author_fax
_publ_contact_author_phone
'Kulbinder K. Banger'
;    NASA Glenn Research Center/Ohio Aerospace Institute
     Mailstop 302-1
     Clevaland
     OH 44135
     USA
;
KulbinderBanger@oai.org 1(216)6879298 1(216)6872004
'Aloysius F. Hepp'
;    NASA Glenn Research Center 
     Mailstop 302-1
     Clevaland
     OH 44135
     USA
;
Aloysius.F.Hepp@grc.nasa.goc 1(216)6106 1(2163835
'Phillip E. Fanwick'
;    Department of Chemistry
     Purdue University
     W. Lafayette
     IN 47907
     USA
;
fanwick@.xray.chem.purdue.edu 1(765)4940239 1(765)4944572

loop_
_symmetry_equiv_pos_as_xyz
'x, y, z'
'x, -y, z+1/2'
'-x, -y, -z'
'-x, y, -z-1/2'

loop_
_atom_site_label
_atom_site_type_symbol
_atom_site_fract_x
_atom_site_fract_y
_atom_site_fract_z
_atom_site_U_iso_or_equiv
_atom_site_adp_type
_atom_site_occupancy
_atom_site_symmetry_multiplicity
_atom_site_calc_flag
_atom_site_refinement_flags
_atom_site_disorder_assembly
_atom_site_disorder_group
In1 In 0.5000 0.44694(3) 0.2500 0.02492(11) Uani 1 2 d S . .
In2 In 0.0000 0.03306(3) 0.2500 0.02785(11) Uani 1 2 d S . .
Ag1 Ag 0.5000 0.16910(3) 0.2500 0.02577(11) Uani 1 2 d S . .
Ag2 Ag 0.0000 0.30776(3) 0.2500 0.02453(11) Uani 1 2 d S . .
S11 S 0.51639(8) 0.55483(8) 0.16155(6) 0.0374(3) Uani 1 1 d . . .
S12 S 0.37236(7) 0.32036(7) 0.21904(6) 0.0272(2) Uani 1 1 d . . .
S21 S -0.02599(8) -0.07913(8) 0.33378(6) 0.0415(3) Uani 1 1 d . . .
S22 S 0.12772(7) 0.15884(8) 0.28961(6) 0.0283(2) Uani 1 1 d . . .
P1 P 0.50628(7) 0.08309(8) 0.35323(5) 0.0229(2) Uani 1 1 d . . .
P2 P -0.00021(7) 0.39241(7) 0.35198(5) 0.0213(2) Uani 1 1 d . . .
C11 C 0.4332(3) 0.6582(3) 0.1570(2) 0.0402(11) Uani 1 1 d . . .
H11A H 0.3727 0.6276 0.1413 0.060 Uiso 1 1 calc R . .
H11B H 0.4390 0.7138 0.1270 0.060 Uiso 1 1 calc R . .
H11C H 0.4433 0.6888 0.2004 0.060 Uiso 1 1 calc R . .
C12 C 0.3319(3) 0.3332(3) 0.1303(2) 0.0440(12) Uani 1 1 d . . .
H12A H 0.2886 0.3916 0.1179 0.066 Uiso 1 1 calc R . .
H12B H 0.3027 0.2670 0.1109 0.066 Uiso 1 1 calc R . .
H12C H 0.3828 0.3479 0.1145 0.066 Uiso 1 1 calc R . .
C21 C 0.0497(3) -0.1881(3) 0.3333(3) 0.0459(13) Uani 1 1 d . . .
H21A H 0.0715 -0.1808 0.2958 0.069 Uiso 1 1 calc R . .
H21B H 0.0175 -0.2555 0.3304 0.069 Uiso 1 1 calc R . .
H21C H 0.1008 -0.1867 0.3736 0.069 Uiso 1 1 calc R . .
C22 C 0.1899(3) 0.1350(3) 0.2319(2) 0.0364(11) Uani 1 1 d . . .
H22A H 0.2155 0.0635 0.2385 0.055 Uiso 1 1 calc R . .
H22B H 0.2384 0.1872 0.2391 0.055 Uiso 1 1 calc R . .
H22C H 0.1489 0.1417 0.1873 0.055 Uiso 1 1 calc R . .
C114 C 0.7624(3) -0.1111(3) 0.4499(2) 0.0378(11) Uani 1 1 d . . .
H114 H 0.8159 -0.1502 0.4696 0.045 Uiso 1 1 calc R . .
C112 C 0.6812(3) 0.0153(3) 0.3705(2) 0.0335(10) Uani 1 1 d . . .
H112 H 0.6790 0.0621 0.3356 0.040 Uiso 1 1 calc R . .
C113 C 0.7574(3) -0.0435(4) 0.3991(2) 0.0410(12) Uani 1 1 d . . .
H113 H 0.8074 -0.0374 0.3834 0.049 Uiso 1 1 calc R . .
C111 C 0.6074(2) 0.0062(3) 0.39287(19) 0.0240(9) Uani 1 1 d . . .
C115 C 0.6898(3) -0.1219(3) 0.4724(2) 0.0349(10) Uani 1 1 d . . .
H115 H 0.6926 -0.1695 0.5070 0.042 Uiso 1 1 calc R . .
C116 C 0.6122(3) -0.0629(3) 0.4440(2) 0.0303(10) Uani 1 1 d . . .
H116 H 0.5622 -0.0699 0.4596 0.036 Uiso 1 1 calc R . .
C121 C 0.4954(3) 0.1792(3) 0.4130(2) 0.0243(9) Uani 1 1 d . . .
C122 C 0.5521(3) 0.1866(3) 0.4768(2) 0.0294(9) Uani 1 1 d . . .
H122 H 0.5992 0.1363 0.4928 0.035 Uiso 1 1 calc R . .
C123 C 0.5406(3) 0.2670(3) 0.5176(2) 0.0368(11) Uani 1 1 d . . .
H123 H 0.5795 0.2712 0.5612 0.044 Uiso 1 1 calc R . .
C124 C 0.4728(3) 0.3406(3) 0.4947(2) 0.0419(12) Uani 1 1 d . . .
H124 H 0.4653 0.3958 0.5224 0.050 Uiso 1 1 calc R . .
C125 C 0.4161(3) 0.3343(3) 0.4317(2) 0.0404(12) Uani 1 1 d . . .
H125 H 0.3693 0.3849 0.4162 0.048 Uiso 1 1 calc R . .
C126 C 0.4265(3) 0.2548(3) 0.3905(2) 0.0311(10) Uani 1 1 d . . .
H126 H 0.3870 0.2513 0.3471 0.037 Uiso 1 1 calc R . .
C131 C 0.4164(2) -0.0129(3) 0.34653(19) 0.0232(9) Uani 1 1 d . . .
C132 C 0.3470(3) 0.0018(3) 0.3721(2) 0.0326(10) Uani 1 1 d . . .
H132 H 0.3454 0.0636 0.3968 0.039 Uiso 1 1 calc R . .
C133 C 0.2794(3) -0.0741(3) 0.3616(2) 0.0412(12) Uani 1 1 d . . .
H133 H 0.2314 -0.0634 0.3790 0.049 Uiso 1 1 calc R . .
C134 C 0.2812(3) -0.1630(3) 0.3268(3) 0.0430(12) Uani 1 1 d . . .
H134 H 0.2344 -0.2138 0.3198 0.052 Uiso 1 1 calc R . .
C135 C 0.3509(3) -0.1801(3) 0.3016(3) 0.0429(12) Uani 1 1 d . . .
H135 H 0.3528 -0.2431 0.2780 0.051 Uiso 1 1 calc R . .
C136 C 0.4174(3) -0.1048(3) 0.3113(2) 0.0360(11) Uani 1 1 d . . .
H136 H 0.4649 -0.1159 0.2935 0.043 Uiso 1 1 calc R . .
C211 C 0.1089(2) 0.4456(3) 0.39979(19) 0.0229(9) Uani 1 1 d . . .
C212 C 0.1534(3) 0.5124(3) 0.3693(2) 0.0312(10) Uani 1 1 d . . .
H212 H 0.1270 0.5280 0.3243 0.037 Uiso 1 1 calc R . .
C213 C 0.2356(3) 0.5566(3) 0.4034(2) 0.0405(12) Uani 1 1 d . . .
H213 H 0.2649 0.6028 0.3819 0.049 Uiso 1 1 calc R . .
C214 C 0.2753(3) 0.5338(3) 0.4689(2) 0.0379(11) Uani 1 1 d . . .
H214 H 0.3316 0.5643 0.4925 0.045 Uiso 1 1 calc R . .
C215 C 0.2317(3) 0.4657(3) 0.4993(2) 0.0354(10) Uani 1 1 d . . .
H215 H 0.2589 0.4484 0.5439 0.043 Uiso 1 1 calc R . .
C216 C 0.1485(2) 0.4227(3) 0.46525(19) 0.0270(9) Uani 1 1 d . . .
H216 H 0.1187 0.3774 0.4869 0.032 Uiso 1 1 calc R . .
C221 C -0.0309(2) 0.3033(3) 0.40790(19) 0.0216(8) Uani 1 1 d . . .
C222 C 0.0032(3) 0.1999(3) 0.4148(2) 0.0286(9) Uani 1 1 d . . .
H222 H 0.0431 0.1787 0.3919 0.034 Uiso 1 1 calc R . .
C223 C -0.0209(3) 0.1287(3) 0.4548(2) 0.0355(10) Uani 1 1 d . . .
H223 H 0.0024 0.0585 0.4591 0.043 Uiso 1 1 calc R . .
C224 C -0.0789(3) 0.1586(3) 0.4888(2) 0.0331(10) Uani 1 1 d . . .
H224 H -0.0957 0.1090 0.5160 0.040 Uiso 1 1 calc R . .
C225 C -0.1119(2) 0.2608(3) 0.48277(19) 0.0282(9) Uani 1 1 d . . .
H225 H -0.1512 0.2818 0.5062 0.034 Uiso 1 1 calc R . .
C226 C -0.0881(2) 0.3330(3) 0.4428(2) 0.0262(9) Uani 1 1 d . . .
H226 H -0.1110 0.4033 0.4392 0.031 Uiso 1 1 calc R . .
C231 C -0.0768(2) 0.5036(3) 0.34550(19) 0.0210(8) Uani 1 1 d . . .
C232 C -0.0541(3) 0.5915(3) 0.38593(19) 0.0255(9) Uani 1 1 d . . .
H232 H 0.0033 0.5956 0.4181 0.031 Uiso 1 1 calc R . .
C233 C -0.1159(3) 0.6739(3) 0.3793(2) 0.0310(10) Uani 1 1 d . . .
H233 H -0.0998 0.7347 0.4064 0.037 Uiso 1 1 calc R . .
C234 C -0.1997(3) 0.6677(3) 0.3339(2) 0.0347(11) Uani 1 1 d . . .
H234 H -0.2414 0.7241 0.3296 0.042 Uiso 1 1 calc R . .
C235 C -0.2233(3) 0.5793(3) 0.2944(2) 0.0359(11) Uani 1 1 d . . .
H235 H -0.2817 0.5744 0.2634 0.043 Uiso 1 1 calc R . .
C236 C -0.1622(3) 0.4979(3) 0.2998(2) 0.0296(9) Uani 1 1 d . . .
H236 H -0.1787 0.4377 0.2722 0.036 Uiso 1 1 calc R . .

loop_
_atom_site_aniso_label
_atom_site_aniso_U_11
_atom_site_aniso_U_22
_atom_site_aniso_U_33
_atom_site_aniso_U_23
_atom_site_aniso_U_13
_atom_site_aniso_U_12
In1 0.0312(2) 0.0207(2) 0.0237(3) 0.000 0.0098(2) 0.000
In2 0.0388(3) 0.0209(2) 0.0301(3) 0.000 0.0197(2) 0.000
Ag1 0.0394(3) 0.0213(2) 0.0181(3) 0.000 0.0113(2) 0.000
Ag2 0.0352(3) 0.0202(2) 0.0193(3) 0.000 0.0103(2) 0.000
S11 0.0490(7) 0.0333(6) 0.0370(7) 0.0122(5) 0.0238(6) 0.0091(5)
S12 0.0253(6) 0.0268(5) 0.0284(7) 0.0004(4) 0.0067(5) 0.0004(4)
S21 0.0640(8) 0.0301(6) 0.0449(8) 0.0099(5) 0.0377(7) 0.0070(5)
S22 0.0274(6) 0.0281(5) 0.0300(7) 0.0004(4) 0.0100(5) 0.0047(4)
P1 0.0291(6) 0.0231(5) 0.0181(6) 0.0013(4) 0.0098(5) 0.0005(4)
P2 0.0271(6) 0.0191(5) 0.0181(6) -0.0014(4) 0.0076(5) 0.0004(4)
C11 0.045(3) 0.035(2) 0.039(3) 0.011(2) 0.012(2) 0.007(2)
C12 0.037(3) 0.050(3) 0.035(3) 0.004(2) -0.004(2) 0.005(2)
C21 0.044(3) 0.045(3) 0.057(4) 0.017(2) 0.028(3) 0.012(2)
C22 0.026(2) 0.050(3) 0.038(3) 0.001(2) 0.017(2) 0.0010(19)
C114 0.031(2) 0.036(2) 0.042(3) -0.001(2) 0.006(2) 0.0113(19)
C112 0.034(2) 0.039(2) 0.031(3) 0.006(2) 0.016(2) 0.0019(19)
C113 0.029(2) 0.050(3) 0.048(3) 0.002(2) 0.018(2) 0.002(2)
C111 0.027(2) 0.025(2) 0.023(2) -0.0021(17) 0.0116(19) -0.0008(16)
C115 0.042(3) 0.031(2) 0.032(3) 0.009(2) 0.012(2) 0.010(2)
C116 0.029(2) 0.034(2) 0.031(3) 0.0063(19) 0.015(2) 0.0024(18)
C121 0.034(2) 0.022(2) 0.022(2) 0.0005(16) 0.016(2) -0.0024(16)
C122 0.030(2) 0.034(2) 0.025(2) 0.0007(18) 0.010(2) -0.0035(18)
C123 0.047(3) 0.043(3) 0.021(2) -0.008(2) 0.012(2) -0.014(2)
C124 0.066(3) 0.031(2) 0.038(3) -0.008(2) 0.030(3) -0.007(2)
C125 0.063(3) 0.032(2) 0.036(3) 0.004(2) 0.029(3) 0.011(2)
C126 0.045(3) 0.028(2) 0.022(2) 0.0002(18) 0.014(2) 0.0089(19)
C131 0.026(2) 0.023(2) 0.018(2) 0.0021(16) 0.0040(18) 0.0005(16)
C132 0.035(2) 0.029(2) 0.039(3) 0.0013(19) 0.018(2) 0.0044(18)
C133 0.029(2) 0.041(3) 0.056(3) 0.005(2) 0.017(2) -0.001(2)
C134 0.028(3) 0.032(2) 0.063(4) 0.001(2) 0.005(2) -0.0082(19)
C135 0.035(3) 0.037(3) 0.055(4) -0.014(2) 0.013(2) -0.008(2)
C136 0.035(2) 0.039(3) 0.039(3) -0.012(2) 0.018(2) -0.006(2)
C211 0.025(2) 0.0207(19) 0.026(2) -0.0031(16) 0.0121(19) 0.0020(15)
C212 0.034(2) 0.035(2) 0.025(3) 0.0009(19) 0.009(2) -0.0070(19)
C213 0.040(3) 0.039(3) 0.047(3) -0.003(2) 0.020(3) -0.007(2)
C214 0.023(2) 0.036(2) 0.051(3) -0.015(2) 0.006(2) -0.0030(18)
C215 0.034(2) 0.036(2) 0.032(3) -0.004(2) 0.005(2) 0.0019(19)
C216 0.027(2) 0.030(2) 0.022(2) -0.0030(18) 0.0043(19) -0.0006(17)
C221 0.026(2) 0.0203(19) 0.016(2) -0.0005(16) 0.0032(18) -0.0021(15)
C222 0.038(2) 0.026(2) 0.024(2) 0.0033(18) 0.012(2) 0.0055(18)
C223 0.058(3) 0.022(2) 0.026(3) 0.0055(18) 0.012(2) 0.008(2)
C224 0.044(3) 0.033(2) 0.021(2) 0.0033(18) 0.008(2) -0.0070(19)
C225 0.029(2) 0.033(2) 0.024(2) 0.0012(18) 0.0097(19) 0.0013(17)
C226 0.027(2) 0.024(2) 0.027(2) 0.0007(17) 0.0075(19) 0.0007(16)
C231 0.026(2) 0.0198(18) 0.018(2) 0.0058(16) 0.0084(18) -0.0004(15)
C232 0.028(2) 0.024(2) 0.026(2) 0.0003(17) 0.0106(19) -0.0022(16)
C233 0.037(3) 0.023(2) 0.036(3) -0.0053(18) 0.017(2) -0.0022(17)
C234 0.037(3) 0.022(2) 0.050(3) 0.0019(19) 0.020(2) 0.0065(18)
C235 0.027(2) 0.035(2) 0.042(3) 0.003(2) 0.006(2) 0.0026(18)
C236 0.036(2) 0.024(2) 0.027(3) -0.0031(18) 0.007(2) 0.0019(18)

loop_
_atom_type_symbol
_atom_type_description
_atom_type_scat_dispersion_real
_atom_type_scat_dispersion_imag
_atom_type_scat_source
C C 0.0033 0.0016 'International Tables Vol C Tables 4.2.6.8 and 6.1.1.4'
H H 0.0000 0.0000 'International Tables Vol C Tables 4.2.6.8 and 6.1.1.4'
P P 0.1023 0.0942 'International Tables Vol C Tables 4.2.6.8 and 6.1.1.4'
S S 0.1246 0.1234 'International Tables Vol C Tables 4.2.6.8 and 6.1.1.4'
Ag Ag -0.8971 1.1015 'International Tables Vol C Tables 4.2.6.8 and 6.1.1.4'
In In -0.7276 1.3100 'International Tables Vol C Tables 4.2.6.8 and 6.1.1.4'

loop_
_geom_angle_atom_site_label_1
_geom_angle_atom_site_label_2
_geom_angle_atom_site_label_3
_geom_angle
_geom_angle_site_symmetry_1
_geom_angle_site_symmetry_3
_geom_angle_publ_flag
S11 In1 S11 111.83(6) 4_656 . ?
S11 In1 S12 107.26(3) 4_656 . ?
S11 In1 S12 115.13(4) . . ?
S11 In1 S12 115.13(4) 4_656 4_656 ?
S11 In1 S12 107.26(3) . 4_656 ?
S12 In1 S12 99.87(5) . 4_656 ?
S21 In2 S21 108.91(5) 4_556 . ?
S21 In2 S22 108.80(3) 4_556 . ?
S21 In2 S22 114.84(4) . . ?
S21 In2 S22 114.85(4) 4_556 4_556 ?
S21 In2 S22 108.80(3) . 4_556 ?
S22 In2 S22 100.64(5) . 4_556 ?
P1 Ag1 P1 127.63(5) 4_656 . ?
P1 Ag1 S12 105.85(3) 4_656 . ?
P1 Ag1 S12 110.64(3) . . ?
P1 Ag1 S12 110.64(3) 4_656 4_656 ?
P1 Ag1 S12 105.85(3) . 4_656 ?
S12 Ag1 S12 89.71(4) . 4_656 ?
P2 Ag2 P2 128.40(5) . 4_556 ?
P2 Ag2 S22 112.32(3) . 4_556 ?
P2 Ag2 S22 103.31(3) 4_556 4_556 ?
P2 Ag2 S22 103.30(3) . . ?
P2 Ag2 S22 112.32(3) 4_556 . ?
S22 Ag2 S22 91.03(5) 4_556 . ?
C11 S11 In1 101.02(14) . . ?
C12 S12 In1 102.06(15) . . ?
C12 S12 Ag1 107.93(14) . . ?
In1 S12 Ag1 85.21(3) . . ?
C21 S21 In2 99.95(14) . . ?
C22 S22 In2 101.74(14) . . ?
C22 S22 Ag2 113.59(15) . . ?
In2 S22 Ag2 84.16(3) . . ?
C121 P1 C111 106.40(19) . . ?
C121 P1 C131 104.77(17) . . ?
C111 P1 C131 102.62(17) . . ?
C121 P1 Ag1 111.49(12) . . ?
C111 P1 Ag1 116.19(12) . . ?
C131 P1 Ag1 114.30(13) . . ?
C231 P2 C211 103.73(17) . . ?
C231 P2 C221 102.71(16) . . ?
C211 P2 C221 104.26(18) . . ?
C231 P2 Ag2 116.98(13) . . ?
C211 P2 Ag2 113.79(11) . . ?
C221 P2 Ag2 113.86(12) . . ?
C113 C114 C115 119.9(4) . . ?
C113 C112 C111 119.8(4) . . ?
C114 C113 C112 121.1(4) . . ?
C112 C111 C116 119.1(4) . . ?
C112 C111 P1 119.1(3) . . ?
C116 C111 P1 121.8(3) . . ?
C114 C115 C116 119.7(4) . . ?
C115 C116 C111 120.4(3) . . ?
C122 C121 C126 118.5(4) . . ?
C122 C121 P1 125.3(3) . . ?
C126 C121 P1 116.1(3) . . ?
C121 C122 C123 120.5(4) . . ?
C124 C123 C122 120.1(4) . . ?
C125 C124 C123 120.0(4) . . ?
C124 C125 C126 120.6(4) . . ?
C125 C126 C121 120.1(4) . . ?
C132 C131 C136 118.6(4) . . ?
C132 C131 P1 124.4(3) . . ?
C136 C131 P1 117.0(3) . . ?
C131 C132 C133 119.9(4) . . ?
C134 C133 C132 120.7(4) . . ?
C133 C134 C135 120.4(4) . . ?
C136 C135 C134 119.1(4) . . ?
C135 C136 C131 121.4(4) . . ?
C216 C211 C212 118.9(4) . . ?
C216 C211 P2 122.8(3) . . ?
C212 C211 P2 118.4(3) . . ?
C213 C212 C211 120.9(4) . . ?
C212 C213 C214 120.3(4) . . ?
C213 C214 C215 119.0(4) . . ?
C214 C215 C216 120.7(4) . . ?
C211 C216 C215 120.3(4) . . ?
C226 C221 C222 118.8(3) . . ?
C226 C221 P2 122.9(3) . . ?
C222 C221 P2 118.3(3) . . ?
C223 C222 C221 120.2(4) . . ?
C222 C223 C224 120.6(4) . . ?
C225 C224 C223 119.5(4) . . ?
C224 C225 C226 120.4(4) . . ?
C225 C226 C221 120.5(3) . . ?
C232 C231 C236 119.1(3) . . ?
C232 C231 P2 122.4(3) . . ?
C236 C231 P2 118.5(3) . . ?
C231 C232 C233 119.9(4) . . ?
C234 C233 C232 120.5(4) . . ?
C233 C234 C235 119.9(4) . . ?
C236 C235 C234 120.2(4) . . ?
C235 C236 C231 120.4(4) . . ?

loop_
_geom_bond_atom_site_label_1
_geom_bond_atom_site_label_2
_geom_bond_distance
_geom_bond_site_symmetry_2
_geom_bond_publ_flag
In1 S11 2.4273(11) 4_656 ?
In1 S11 2.4273(11) . ?
In1 S12 2.4797(10) . ?
In1 S12 2.4797(10) 4_656 ?
In2 S21 2.4333(11) 4_556 ?
In2 S21 2.4334(11) . ?
In2 S22 2.4841(11) . ?
In2 S22 2.4841(11) 4_556 ?
Ag1 P1 2.4574(10) 4_656 ?
Ag1 P1 2.4574(10) . ?
Ag1 S12 2.6906(10) . ?
Ag1 S12 2.6907(10) 4_656 ?
Ag2 P2 2.4527(10) . ?
Ag2 P2 2.4527(10) 4_556 ?
Ag2 S22 2.6797(10) 4_556 ?
Ag2 S22 2.6797(10) . ?
S11 C11 1.824(4) . ?
S12 C12 1.830(5) . ?
S21 C21 1.816(4) . ?
S22 C22 1.834(4) . ?
P1 C121 1.819(4) . ?
P1 C111 1.824(4) . ?
P1 C131 1.827(4) . ?
P2 C231 1.822(4) . ?
P2 C211 1.823(4) . ?
P2 C221 1.824(4) . ?
C114 C113 1.374(6) . ?
C114 C115 1.378(5) . ?
C112 C113 1.375(6) . ?
C112 C111 1.392(5) . ?
C111 C116 1.392(5) . ?
C115 C116 1.391(5) . ?
C121 C122 1.390(6) . ?
C121 C126 1.407(5) . ?
C122 C123 1.393(5) . ?
C123 C124 1.380(6) . ?
C124 C125 1.375(7) . ?
C125 C126 1.384(5) . ?
C131 C132 1.379(5) . ?
C131 C136 1.390(5) . ?
C132 C133 1.392(5) . ?
C133 C134 1.355(6) . ?
C134 C135 1.383(6) . ?
C135 C136 1.376(5) . ?
C211 C216 1.386(5) . ?
C211 C212 1.387(5) . ?
C212 C213 1.384(6) . ?
C213 C214 1.385(6) . ?
C214 C215 1.387(6) . ?
C215 C216 1.388(5) . ?
C221 C226 1.394(5) . ?
C221 C222 1.398(5) . ?
C222 C223 1.380(5) . ?
C223 C224 1.390(5) . ?
C224 C225 1.379(5) . ?
C225 C226 1.385(5) . ?
C231 C232 1.387(5) . ?
C231 C236 1.392(5) . ?
C232 C233 1.396(5) . ?
C233 C234 1.371(6) . ?
C234 C235 1.383(6) . ?
C235 C236 1.382(5) . ?
